data_7216859
loop_
_publ_author_name
'Cui, Pei-Pei'
'Zhao, Yue'
'Lv, Gao-Chao'
'Liu, Qing'
'Zhao, Xiao-Liang'
'Lu, Yi'
'Sun, Wei-Yin'

_publ_section_title
;
 Synthesis, characterization and selective hysteretic sorption property of
 metal--organic frameworks with 3,5-di(pyridine-4-yl)benzoate
;
_journal_issue 28
_journal_name_full CrystEngComm
_journal_page_first 6300
_journal_paper_doi 10.1039/c3ce42260g
_journal_volume 16
_journal_year 2014
_chemical_formula_sum 'C21 H15 Co N2 O5'
_chemical_formula_weight 434.28
_chemical_name_systematic
;
 ?
;
_space_group_IT_number 15
_symmetry_cell_setting monoclinic
_symmetry_space_group_name_Hall '-C 2yc'
_symmetry_space_group_name_H-M 'C 1 2/c 1'
_atom_sites_solution_hydrogens geom
_atom_sites_solution_primary direct
_atom_sites_solution_secondary difmap
_audit_creation_method SHELXL-97
_cell_angle_alpha 90.00
_cell_angle_beta 94.773(2)
_cell_angle_gamma 90.00
_cell_formula_units_Z 8
_cell_length_a 18.601(3)
_cell_length_b 13.5351(19)
_cell_length_c 14.0326(19)
_cell_measurement_temperature 293(2)
_cell_volume 3520.7(9)
_computing_structure_refinement 'SHELXL-97 (Sheldrick, 1997)'
_diffrn_ambient_temperature 293(2)
_diffrn_measured_fraction_theta_full 0.996
_diffrn_measured_fraction_theta_max 0.996
_diffrn_measurement_device_type 'CCD area detector'
_diffrn_measurement_method 'phi and omega scans'
_diffrn_radiation_monochromator graphite
_diffrn_radiation_source 'fine-focus sealed tube'
_diffrn_radiation_type MoK\a
_diffrn_radiation_wavelength 0.71073
_diffrn_reflns_av_R_equivalents 0.0933
_diffrn_reflns_av_sigmaI/netI 0.1129
_diffrn_reflns_limit_h_max 24
_diffrn_reflns_limit_h_min -21
_diffrn_reflns_limit_k_max 11
_diffrn_reflns_limit_k_min -17
_diffrn_reflns_limit_l_max 18
_diffrn_reflns_limit_l_min -18
_diffrn_reflns_number 12278
_diffrn_reflns_theta_full 28.25
_diffrn_reflns_theta_max 28.25
_diffrn_reflns_theta_min 1.86
_exptl_absorpt_coefficient_mu 1.014
_exptl_absorpt_correction_T_max 0.8546
_exptl_absorpt_correction_T_min 0.8003
_exptl_absorpt_correction_type multi-scan
_exptl_absorpt_process_details sadabs
_exptl_crystal_colour purple
_exptl_crystal_density_diffrn 1.639
_exptl_crystal_density_method 'not measured'
_exptl_crystal_description block
_exptl_crystal_F_000 1776
_exptl_crystal_size_max 0.23
_exptl_crystal_size_mid 0.19
_exptl_crystal_size_min 0.16
_refine_diff_density_max 0.704
_refine_diff_density_min -0.491
_refine_diff_density_rms 0.091
_refine_ls_extinction_method none
_refine_ls_goodness_of_fit_ref 0.940
_refine_ls_hydrogen_treatment mixed
_refine_ls_matrix_type full
_refine_ls_number_parameters 262
_refine_ls_number_reflns 4346
_refine_ls_number_restraints 0
_refine_ls_restrained_S_all 0.940
_refine_ls_R_factor_all 0.1368
_refine_ls_R_factor_gt 0.0512
_refine_ls_shift/su_max 0.000
_refine_ls_shift/su_mean 0.000
_refine_ls_structure_factor_coef Fsqd
_refine_ls_weighting_details 'calc w=1/[\s^2^(Fo^2^)+(0.0500P)^2^+0.0000P] where P=(Fo^2^+2Fc^2^)/3'
_refine_ls_weighting_scheme calc
_refine_ls_wR_factor_gt 0.1016
_refine_ls_wR_factor_ref 0.1307
_reflns_number_gt 2146
_reflns_number_total 4346
_reflns_threshold_expression >2sigma(I)
_cod_data_source_file c3ce42260g.txt
_cod_data_source_block 3
_cod_depositor_comments
;
The following automatic conversions were performed:

'_symmetry_cell_setting' value 'Monoclinic' changed to 'monoclinic'
according to
/usr/data/users/saulius/crontab/automatic-downloads/rss-feeds/RSC/lib/dictionaries/cif_core.dic
dictionary named 'cif_core.dic' version 2.4.2 from 2011-04-26.

Automatic conversion script
Id: cif_fix_values 2281 2013-09-26 08:29:07Z andrius 
;
_cod_original_sg_symbol_H-M 'C2/c   '
_cod_database_code 7216859

loop_
_symmetry_equiv_pos_as_xyz
'x, y, z'
'-x, y, -z+1/2'
'x+1/2, y+1/2, z'
'-x+1/2, y+1/2, -z+1/2'
'-x, -y, -z'
'x, -y, z-1/2'
'-x+1/2, -y+1/2, -z'
'x+1/2, -y+1/2, z-1/2'

loop_
_atom_site_label
_atom_site_type_symbol
_atom_site_fract_x
_atom_site_fract_y
_atom_site_fract_z
_atom_site_U_iso_or_equiv
_atom_site_adp_type
_atom_site_occupancy
_atom_site_symmetry_multiplicity
_atom_site_calc_flag
_atom_site_refinement_flags
Co1 Co 0.32040(3) 0.12958(4) 0.64369(4) 0.02523(16) Uani 1 1 d .
C1 C 0.1840(2) 0.1307(3) 0.6245(3) 0.0284(9) Uani 1 1 d .
C2 C 0.1040(2) 0.1309(3) 0.6235(3) 0.0244(8) Uani 1 1 d .
C3 C 0.0671(2) 0.0423(3) 0.6251(3) 0.0267(9) Uani 1 1 d .
H3 H 0.0925 -0.0168 0.6245 0.032 Uiso 1 1 calc R
C4 C -0.0079(2) 0.0402(3) 0.6278(3) 0.0244(9) Uani 1 1 d .
C5 C -0.0447(2) 0.1301(3) 0.6287(3) 0.0280(9) Uani 1 1 d .
H5 H -0.0947 0.1298 0.6299 0.034 Uiso 1 1 calc R
C6 C -0.0085(2) 0.2205(3) 0.6277(3) 0.0269(10) Uani 1 1 d .
C7 C 0.0660(2) 0.2191(3) 0.6251(3) 0.0284(10) Uani 1 1 d .
H7 H 0.0910 0.2786 0.6243 0.034 Uiso 1 1 calc R
C8 C -0.0523(3) 0.4911(3) 0.6155(4) 0.0560(16) Uani 1 1 d .
H8 H -0.0305 0.5485 0.5955 0.067 Uiso 1 1 calc R
C9 C -0.0158(3) 0.4034(3) 0.6075(4) 0.0513(15) Uani 1 1 d .
H9 H 0.0298 0.4029 0.5849 0.062 Uiso 1 1 calc R
C10 C -0.0475(2) 0.3156(3) 0.6336(3) 0.0279(10) Uani 1 1 d .
C11 C -0.1140(2) 0.3245(3) 0.6691(3) 0.0352(11) Uani 1 1 d .
H11 H -0.1375 0.2682 0.6882 0.042 Uiso 1 1 calc R
C12 C -0.1462(3) 0.4156(3) 0.6769(3) 0.0366(11) Uani 1 1 d .
H12 H -0.1907 0.4187 0.7023 0.044 Uiso 1 1 calc R
C13 C -0.1496(3) -0.1545(3) 0.6560(3) 0.0410(12) Uani 1 1 d .
H13 H -0.1971 -0.1572 0.6719 0.049 Uiso 1 1 calc R
C14 C -0.1171(3) -0.0630(3) 0.6531(3) 0.0409(12) Uani 1 1 d .
H14 H -0.1429 -0.0064 0.6661 0.049 Uiso 1 1 calc R
C15 C -0.0464(2) -0.0554(3) 0.6309(3) 0.0257(9) Uani 1 1 d .
C16 C -0.0124(2) -0.1440(3) 0.6134(3) 0.0385(11) Uani 1 1 d .
H16 H 0.0356 -0.1442 0.5992 0.046 Uiso 1 1 calc R
C17 C -0.0493(3) -0.2313(3) 0.6171(3) 0.0415(12) Uani 1 1 d .
H17 H -0.0248 -0.2891 0.6043 0.050 Uiso 1 1 calc R
C18 C 0.2318(3) 0.1504(3) 1.0026(3) 0.0428(12) Uani 1 1 d .
H18 H 0.2197 0.0838 1.0043 0.051 Uiso 1 1 calc R
C19 C 0.2742(3) 0.1855(3) 0.9317(3) 0.0382(11) Uani 1 1 d .
C20 C 0.2919(3) 0.2856(3) 0.9300(3) 0.0389(12) Uani 1 1 d .
H20 H 0.3200 0.3095 0.8832 0.047 Uiso 1 1 calc R
C21 C 0.2982(3) 0.1162(3) 0.8558(3) 0.0402(11) Uani 1 1 d .
N1 N -0.1161(2) 0.4997(2) 0.6493(2) 0.0324(9) Uani 1 1 d .
N2 N -0.1170(2) -0.2397(2) 0.6374(2) 0.0289(8) Uani 1 1 d .
O1 O 0.21701(15) 0.21225(18) 0.6153(2) 0.0345(7) Uani 1 1 d .
O2 O 0.21827(16) 0.05152(19) 0.6370(2) 0.0370(8) Uani 1 1 d .
O3 O 0.32105(19) 0.1581(2) 0.7843(2) 0.0466(9) Uani 1 1 d .
O4 O 0.2927(2) 0.0256(2) 0.8663(2) 0.0650(12) Uani 1 1 d .
O1W O 0.32692(16) 0.12024(19) 0.49284(19) 0.0369(7) Uani 1 1 d .
H1WA H 0.2901 0.0898 0.4678 0.055 Uiso 1 1 d R
H1WB H 0.3280 0.1782 0.4697 0.055 Uiso 1 1 d R

loop_
_atom_site_aniso_label
_atom_site_aniso_U_11
_atom_site_aniso_U_22
_atom_site_aniso_U_33
_atom_site_aniso_U_23
_atom_site_aniso_U_13
_atom_site_aniso_U_12
Co1 0.0247(3) 0.0160(3) 0.0361(3) 0.0003(3) 0.0093(2) 0.0001(3)
C1 0.029(2) 0.022(2) 0.036(2) -0.0016(19) 0.0071(18) 0.001(2)
C2 0.023(2) 0.0179(18) 0.033(2) 0.0019(17) 0.0043(17) -0.0013(18)
C3 0.027(3) 0.021(2) 0.033(2) 0.0002(17) 0.007(2) 0.0020(17)
C4 0.022(2) 0.018(2) 0.034(2) -0.0016(16) 0.0061(19) -0.0021(16)
C5 0.024(2) 0.022(2) 0.038(2) 0.0000(19) 0.0056(18) 0.0011(19)
C6 0.030(3) 0.020(2) 0.031(2) 0.0007(16) 0.004(2) 0.0033(17)
C7 0.030(3) 0.017(2) 0.039(3) 0.0018(17) 0.006(2) 0.0004(17)
C8 0.050(4) 0.019(2) 0.105(5) 0.009(3) 0.038(3) 0.004(2)
C9 0.040(3) 0.023(2) 0.097(4) 0.008(2) 0.039(3) 0.007(2)
C10 0.027(3) 0.020(2) 0.037(3) -0.0016(18) 0.004(2) -0.0001(17)
C11 0.029(3) 0.019(2) 0.058(3) 0.0051(19) 0.007(2) 0.0006(18)
C12 0.031(3) 0.025(2) 0.056(3) 0.002(2) 0.013(2) 0.0040(19)
C13 0.024(3) 0.031(3) 0.069(3) -0.002(2) 0.012(2) -0.0037(18)
C14 0.031(3) 0.023(2) 0.070(3) -0.004(2) 0.009(3) 0.0044(19)
C15 0.031(3) 0.016(2) 0.029(2) -0.0025(16) -0.0007(19) -0.0033(17)
C16 0.030(3) 0.025(3) 0.063(3) -0.004(2) 0.018(2) -0.0039(19)
C17 0.038(3) 0.018(2) 0.070(4) -0.004(2) 0.017(3) -0.0005(19)
C18 0.056(3) 0.036(3) 0.037(3) 0.005(2) 0.008(2) -0.004(2)
C19 0.046(3) 0.031(3) 0.038(3) 0.006(2) 0.008(2) 0.002(2)
C20 0.040(3) 0.040(3) 0.038(3) 0.003(2) 0.012(2) -0.004(2)
C21 0.046(3) 0.038(3) 0.037(3) -0.001(2) 0.004(2) -0.003(2)
N1 0.030(2) 0.0225(18) 0.047(2) 0.0042(16) 0.0124(18) 0.0051(15)
N2 0.029(2) 0.0235(18) 0.035(2) 0.0004(15) 0.0107(17) -0.0047(15)
O1 0.0225(18) 0.0231(16) 0.058(2) 0.0073(13) 0.0059(15) -0.0044(12)
O2 0.0273(19) 0.0182(15) 0.066(2) 0.0005(13) 0.0079(16) 0.0037(12)
O3 0.073(3) 0.0372(18) 0.0326(18) 0.0001(14) 0.0196(17) -0.0085(16)
O4 0.114(4) 0.032(2) 0.052(2) 0.0037(16) 0.025(2) 0.003(2)
O1W 0.050(2) 0.0240(16) 0.0369(17) 0.0021(13) 0.0061(14) -0.0055(14)

loop_
_atom_type_symbol
_atom_type_description
_atom_type_scat_dispersion_real
_atom_type_scat_dispersion_imag
_atom_type_scat_source
C C 0.0033 0.0016 'International Tables Vol C Tables 4.2.6.8 and 6.1.1.4'
H H 0.0000 0.0000 'International Tables Vol C Tables 4.2.6.8 and 6.1.1.4'
Co Co 0.3494 0.9721 'International Tables Vol C Tables 4.2.6.8 and 6.1.1.4'
N N 0.0061 0.0033 'International Tables Vol C Tables 4.2.6.8 and 6.1.1.4'
O O 0.0106 0.0060 'International Tables Vol C Tables 4.2.6.8 and 6.1.1.4'

loop_
_geom_angle_atom_site_label_1
_geom_angle_atom_site_label_2
_geom_angle_atom_site_label_3
_geom_angle
_geom_angle_site_symmetry_1
_geom_angle_site_symmetry_3
O3 Co1 N1 99.52(13) . 3_545
O3 Co1 N2 85.55(12) . 3
N1 Co1 N2 112.77(13) 3_545 3
O3 Co1 O1W 171.52(11) . .
N1 Co1 O1W 84.85(12) 3_545 .
N2 Co1 O1W 86.05(12) 3 .
O3 Co1 O2 94.01(12) . .
N1 Co1 O2 94.66(12) 3_545 .
N2 Co1 O2 152.29(12) 3 .
O1W Co1 O2 92.87(11) . .
O3 Co1 O1 90.76(13) . .
N1 Co1 O1 153.30(12) 3_545 .
N2 Co1 O1 92.43(12) 3 .
O1W Co1 O1 88.40(11) . .
O2 Co1 O1 59.86(9) . .
O2 C1 O1 120.7(4) . .
O2 C1 C2 120.0(4) . .
O1 C1 C2 119.2(3) . .
C3 C2 C7 119.4(4) . .
C3 C2 C1 119.8(3) . .
C7 C2 C1 120.8(3) . .
C2 C3 C4 121.0(3) . .
C2 C3 H3 119.5 . .
C4 C3 H3 119.5 . .
C5 C4 C3 118.3(3) . .
C5 C4 C15 121.4(4) . .
C3 C4 C15 120.3(3) . .
C4 C5 C6 121.6(4) . .
C4 C5 H5 119.2 . .
C6 C5 H5 119.2 . .
C7 C6 C5 118.1(3) . .
C7 C6 C10 120.5(3) . .
C5 C6 C10 121.4(4) . .
C6 C7 C2 121.5(4) . .
C6 C7 H7 119.2 . .
C2 C7 H7 119.2 . .
N1 C8 C9 124.7(4) . .
N1 C8 H8 117.6 . .
C9 C8 H8 117.6 . .
C8 C9 C10 119.5(4) . .
C8 C9 H9 120.2 . .
C10 C9 H9 120.2 . .
C11 C10 C9 115.7(4) . .
C11 C10 C6 123.7(4) . .
C9 C10 C6 120.5(4) . .
C10 C11 C12 121.1(4) . .
C10 C11 H11 119.5 . .
C12 C11 H11 119.5 . .
N1 C12 C11 122.8(4) . .
N1 C12 H12 118.6 . .
C11 C12 H12 118.6 . .
N2 C13 C14 124.1(4) . .
N2 C13 H13 117.9 . .
C14 C13 H13 117.9 . .
C13 C14 C15 120.1(4) . .
C13 C14 H14 120.0 . .
C15 C14 H14 120.0 . .
C14 C15 C16 115.6(4) . .
C14 C15 C4 123.0(4) . .
C16 C15 C4 121.4(4) . .
C17 C16 C15 120.1(4) . .
C17 C16 H16 120.0 . .
C15 C16 H16 120.0 . .
N2 C17 C16 125.0(4) . .
N2 C17 H17 117.5 . .
C16 C17 H17 117.5 . .
C20 C18 C19 120.2(4) 7_557 .
C20 C18 H18 119.9 7_557 .
C19 C18 H18 119.9 . .
C20 C19 C18 119.3(4) . .
C20 C19 C21 120.3(4) . .
C18 C19 C21 120.3(4) . .
C18 C20 C19 120.5(4) 7_557 .
C18 C20 H20 119.8 7_557 .
C19 C20 H20 119.8 . .
O4 C21 O3 125.3(4) . .
O4 C21 C19 119.7(4) . .
O3 C21 C19 114.9(4) . .
C8 N1 C12 116.1(4) . .
C8 N1 Co1 125.1(3) . 3_455
C12 N1 Co1 118.1(3) . 3_455
C17 N2 C13 115.1(4) . .
C17 N2 Co1 128.2(3) . 3_445
C13 N2 Co1 116.8(3) . 3_445
C1 O1 Co1 87.9(2) . .
C1 O2 Co1 91.3(2) . .
C21 O3 Co1 136.2(3) . .
Co1 O1W H1WA 109.2 . .
Co1 O1W H1WB 109.3 . .
H1WA O1W H1WB 109.5 . .

loop_
_geom_bond_atom_site_label_1
_geom_bond_atom_site_label_2
_geom_bond_distance
_geom_bond_site_symmetry_2
Co1 O3 2.009(3) .
Co1 N1 2.116(3) 3_545
Co1 N2 2.124(3) 3
Co1 O1W 2.134(3) .
Co1 O2 2.169(3) .
Co1 O1 2.232(3) .
C1 O2 1.253(4) .
C1 O1 1.274(4) .
C1 C2 1.487(5) .
C2 C3 1.383(5) .
C2 C7 1.389(5) .
C3 C4 1.398(5) .
C3 H3 0.9300 .
C4 C5 1.396(5) .
C4 C15 1.482(5) .
C5 C6 1.399(5) .
C5 H5 0.9300 .
C6 C7 1.388(6) .
C6 C10 1.483(5) .
C7 H7 0.9300 .
C8 N1 1.319(6) .
C8 C9 1.378(6) .
C8 H8 0.9300 .
C9 C10 1.389(6) .
C9 H9 0.9300 .
C10 C11 1.378(6) .
C11 C12 1.378(5) .
C11 H11 0.9300 .
C12 N1 1.340(5) .
C12 H12 0.9300 .
C13 N2 1.339(5) .
C13 C14 1.380(6) .
C13 H13 0.9300 .
C14 C15 1.380(6) .
C14 H14 0.9300 .
C15 C16 1.389(5) .
C16 C17 1.370(5) .
C16 H16 0.9300 .
C17 N2 1.318(5) .
C17 H17 0.9300 .
C18 C20 1.381(6) 7_557
C18 C19 1.402(6) .
C18 H18 0.9300 .
C19 C20 1.396(6) .
C19 C21 1.515(6) .
C20 C18 1.381(6) 7_557
C20 H20 0.9300 .
C21 O4 1.240(5) .
C21 O3 1.257(5) .
N1 Co1 2.116(3) 3_455
N2 Co1 2.124(3) 3_445
O1W H1WA 0.8500 .
O1W H1WB 0.8501 .

loop_
_geom_torsion_atom_site_label_1
_geom_torsion_atom_site_label_2
_geom_torsion_atom_site_label_3
_geom_torsion_atom_site_label_4
_geom_torsion
_geom_torsion_site_symmetry_1
_geom_torsion_site_symmetry_4
O2 C1 C2 C3 -7.6(6) . .
O1 C1 C2 C3 174.5(4) . .
O2 C1 C2 C7 169.6(4) . .
O1 C1 C2 C7 -8.3(6) . .
C7 C2 C3 C4 0.4(6) . .
C1 C2 C3 C4 177.6(4) . .
C2 C3 C4 C5 0.0(6) . .
C2 C3 C4 C15 -179.1(3) . .
C3 C4 C5 C6 -0.5(6) . .
C15 C4 C5 C6 178.7(4) . .
C4 C5 C6 C7 0.5(6) . .
C4 C5 C6 C10 -176.9(4) . .
C5 C6 C7 C2 0.0(6) . .
C10 C6 C7 C2 177.3(4) . .
C3 C2 C7 C6 -0.4(6) . .
C1 C2 C7 C6 -177.6(4) . .
N1 C8 C9 C10 2.1(9) . .
C8 C9 C10 C11 -2.1(7) . .
C8 C9 C10 C6 -178.6(5) . .
C7 C6 C10 C11 -156.5(4) . .
C5 C6 C10 C11 20.8(6) . .
C7 C6 C10 C9 19.8(6) . .
C5 C6 C10 C9 -162.9(4) . .
C9 C10 C11 C12 0.6(7) . .
C6 C10 C11 C12 177.0(4) . .
C10 C11 C12 N1 1.1(7) . .
N2 C13 C14 C15 -0.7(7) . .
C13 C14 C15 C16 -0.5(7) . .
C13 C14 C15 C4 -179.2(4) . .
C5 C4 C15 C14 -12.8(6) . .
C3 C4 C15 C14 166.4(4) . .
C5 C4 C15 C16 168.7(4) . .
C3 C4 C15 C16 -12.2(6) . .
C14 C15 C16 C17 1.2(7) . .
C4 C15 C16 C17 179.8(4) . .
C15 C16 C17 N2 -0.7(8) . .
C20 C18 C19 C20 0.0(8) 7_557 .
C20 C18 C19 C21 -178.0(4) 7_557 .
C18 C19 C20 C18 0.0(8) . 7_557
C21 C19 C20 C18 178.0(4) . 7_557
C20 C19 C21 O4 168.2(5) . .
C18 C19 C21 O4 -13.8(7) . .
C20 C19 C21 O3 -13.7(7) . .
C18 C19 C21 O3 164.3(4) . .
C9 C8 N1 C12 -0.4(8) . .
C9 C8 N1 Co1 -170.7(4) . 3_455
C11 C12 N1 C8 -1.2(7) . .
C11 C12 N1 Co1 169.8(3) . 3_455
C16 C17 N2 C13 -0.6(7) . .
C16 C17 N2 Co1 179.4(4) . 3_445
C14 C13 N2 C17 1.2(7) . .
C14 C13 N2 Co1 -178.7(4) . 3_445
O2 C1 O1 Co1 -4.1(4) . .
C2 C1 O1 Co1 173.8(3) . .
O3 Co1 O1 C1 -91.8(2) . .
N1 Co1 O1 C1 21.4(4) 3_545 .
N2 Co1 O1 C1 -177.4(2) 3 .
O1W Co1 O1 C1 96.6(2) . .
O2 Co1 O1 C1 2.4(2) . .
O1 C1 O2 Co1 4.3(4) . .
C2 C1 O2 Co1 -173.6(3) . .
O3 Co1 O2 C1 86.1(2) . .
N1 Co1 O2 C1 -173.9(2) 3_545 .
N2 Co1 O2 C1 -1.9(4) 3 .
O1W Co1 O2 C1 -88.9(2) . .
O1 Co1 O2 C1 -2.4(2) . .
O4 C21 O3 Co1 30.8(8) . .
C19 C21 O3 Co1 -147.2(4) . .
N1 Co1 O3 C21 -63.9(5) 3_545 .
N2 Co1 O3 C21 -176.3(5) 3 .
O1W Co1 O3 C21 175.6(7) . .
O2 Co1 O3 C21 31.5(5) . .
O1 Co1 O3 C21 91.3(5) . .
